data_2217415
loop_
_publ_author_name
'D. Gayathri'
'D. Velmurugan'
'G. Shanthi'
'P. T. Perumal'
'K. Ravikumar'

_publ_section_title
;4'-Amino-2,2''-dioxo-2,2'',3,3''-tetrahydro-1<i>H</i>-indole-3-spiro-1'-cyclopent-3'-ene-2'-spiro-3''-1<i>H</i>-indole-3',5',5'-tricarbonitrile
 dihydrate
;
_journal_coeditor_code BI2273
_journal_issue 2
_journal_name_full 'Acta Crystallographica Section E'
_journal_page_first o501
_journal_page_last o502
_journal_paper_doi 10.1107/S1600536808002146
_journal_volume 64
_journal_year 2008
_chemical_formula_iupac 'C22 H12 N6 O2, 2H2 O'
_chemical_formula_moiety 'C22 H12 N6 O2, 2(H2 O)'
_chemical_formula_sum 'C22 H16 N6 O4'
_chemical_formula_weight 428.41
_chemical_name_systematic
;
4'-Amino-2,2''-dioxo-2,2'',3,3''-tetrahydro-1H-indole-3-spiro-1'-cyclopent-
3'-ene-2'-spiro-3''-1H-indole-3',5',5'-tricarbonitrile dihydrate
;
_space_group_IT_number 33
_symmetry_cell_setting orthorhombic
_symmetry_space_group_name_Hall 'P 2c -2n'
_symmetry_space_group_name_H-M 'P n a 21'
_atom_sites_solution_hydrogens geom
_atom_sites_solution_primary direct
_atom_sites_solution_secondary difmap
_audit_creation_method SHELXL-97
_cell_angle_alpha 90.00
_cell_angle_beta 90.00
_cell_angle_gamma 90.00
_cell_formula_units_Z 4
_cell_length_a 17.1850(16)
_cell_length_b 8.9849(9)
_cell_length_c 13.3275(13)
_cell_measurement_reflns_used 2386
_cell_measurement_temperature 293(2)
_cell_measurement_theta_max 27.98
_cell_measurement_theta_min 2.37
_cell_volume 2057.8(3)
_computing_cell_refinement 'SAINT (Bruker, 2001)'
_computing_data_collection 'SMART (Bruker, 2001)'
_computing_data_reduction 'SAINT (Bruker, 2001)'
_computing_molecular_graphics 'PLATON (Spek, 2003)'
_computing_publication_material 'SHELXL97 (Sheldrick, 2008) and PARST (Nardelli, 1995)'
_computing_structure_refinement 'SHELXL97 (Sheldrick, 2008)'
_computing_structure_solution 'SHELXS97 (Sheldrick, 2008)'
_diffrn_ambient_temperature 293(2)
_diffrn_measured_fraction_theta_full 0.987
_diffrn_measured_fraction_theta_max 0.987
_diffrn_measurement_device_type 'Bruker SMART APEX CCD'
_diffrn_measurement_method \w
_diffrn_radiation_monochromator graphite
_diffrn_radiation_source 'fine-focus sealed tube'
_diffrn_radiation_type MoK\a
_diffrn_radiation_wavelength 0.71073
_diffrn_reflns_av_R_equivalents 0.0217
_diffrn_reflns_av_sigmaI/netI 0.0215
_diffrn_reflns_limit_h_max 22
_diffrn_reflns_limit_h_min -22
_diffrn_reflns_limit_k_max 11
_diffrn_reflns_limit_k_min -11
_diffrn_reflns_limit_l_max 17
_diffrn_reflns_limit_l_min -17
_diffrn_reflns_number 16968
_diffrn_reflns_theta_full 27.98
_diffrn_reflns_theta_max 27.98
_diffrn_reflns_theta_min 2.37
_diffrn_standards_number 0
_exptl_absorpt_coefficient_mu 0.099
_exptl_absorpt_correction_type none
_exptl_crystal_colour colorless
_exptl_crystal_density_diffrn 1.383
_exptl_crystal_density_method 'not measured'
_exptl_crystal_description block
_exptl_crystal_F_000 888
_exptl_crystal_size_max 0.25
_exptl_crystal_size_mid 0.24
_exptl_crystal_size_min 0.20
_refine_diff_density_max 0.271
_refine_diff_density_min -0.143
_refine_ls_extinction_method none
_refine_ls_goodness_of_fit_ref 1.063
_refine_ls_hydrogen_treatment mixed
_refine_ls_matrix_type full
_refine_ls_number_parameters 313
_refine_ls_number_reflns 2551
_refine_ls_number_restraints 9
_refine_ls_restrained_S_all 1.061
_refine_ls_R_factor_all 0.0449
_refine_ls_R_factor_gt 0.0418
_refine_ls_shift/su_max 0.000
_refine_ls_shift/su_mean 0.000
_refine_ls_structure_factor_coef Fsqd
_refine_ls_weighting_details 'calc w=1/[\s^2^(Fo^2^)+(0.0751P)^2^+0.1068P] where P=(Fo^2^+2Fc^2^)/3'
_refine_ls_weighting_scheme calc
_refine_ls_wR_factor_gt 0.1057
_refine_ls_wR_factor_ref 0.1082
_reflns_number_gt 2367
_reflns_number_total 2551
_reflns_threshold_expression I>2\s(I)
_cod_data_source_file bi2273.cif
_cod_data_source_block I
_cod_database_code 2217415
_cod_database_fobs_code 2217415

loop_
_symmetry_equiv_pos_as_xyz
'x, y, z'
'-x, -y, z+1/2'
'x+1/2, -y+1/2, z'
'-x+1/2, y+1/2, z+1/2'

loop_
_atom_site_type_symbol
_atom_site_label
_atom_site_fract_x
_atom_site_fract_y
_atom_site_fract_z
_atom_site_U_iso_or_equiv
_atom_site_adp_type
_atom_site_calc_flag
_atom_site_refinement_flags
_atom_site_occupancy
C C1 0.19406(12) 0.1506(2) 0.03645(16) 0.0341(4) Uani d . 1
C C2 0.19661(11) 0.0810(2) 0.14549(15) 0.0320(4) Uani d . 1
C C3 0.11505(12) 0.1206(2) 0.19253(16) 0.0352(4) Uani d . 1
C C4 0.09089(12) 0.2598(2) 0.13339(17) 0.0349(4) Uani d . 1
C C5 0.13624(13) 0.2738(2) 0.05081(16) 0.0354(4) Uani d . 1
C C6 0.16280(14) 0.0331(2) -0.03919(16) 0.0414(5) Uani d . 1
C C7 0.28704(15) 0.0835(3) -0.08495(19) 0.0452(5) Uani d . 1
C C8 0.35505(18) 0.0831(4) -0.1392(2) 0.0614(7) Uani d . 1
H H8A 0.3636 0.0143 -0.1902 0.074 Uiso calc R 1
C C9 0.41025(19) 0.1889(4) -0.1150(3) 0.0679(8) Uani d . 1
H H9A 0.4570 0.1906 -0.1501 0.082 Uiso calc R 1
C C10 0.39785(17) 0.2922(4) -0.0399(3) 0.0612(7) Uani d . 1
H H10A 0.4358 0.3629 -0.0256 0.073 Uiso calc R 1
C C11 0.32867(16) 0.2907(3) 0.0144(2) 0.0489(6) Uani d . 1
H H11A 0.3198 0.3607 0.0645 0.059 Uiso calc R 1
C C12 0.27339(13) 0.1839(2) -0.00708(16) 0.0375(4) Uani d . 1
C C13 0.25886(12) 0.1685(2) 0.20696(15) 0.0340(4) Uani d . 1
C C14 0.29683(12) -0.0747(2) 0.20308(17) 0.0378(4) Uani d . 1
C C15 0.34057(15) -0.2019(3) 0.2170(2) 0.0493(6) Uani d . 1
H H15A 0.3882 -0.1992 0.2501 0.059 Uiso calc R 1
C C16 0.31063(17) -0.3336(3) 0.1795(2) 0.0564(7) Uani d . 1
H H16A 0.3388 -0.4211 0.1878 0.068 Uiso calc R 1
C C17 0.24070(18) -0.3388(3) 0.1305(2) 0.0581(7) Uani d . 1
H H17A 0.2221 -0.4293 0.1065 0.070 Uiso calc R 1
C C18 0.19709(16) -0.2097(2) 0.1161(2) 0.0489(6) Uani d . 1
H H18A 0.1497 -0.2129 0.0824 0.059 Uiso calc R 1
C C19 0.22569(13) -0.0769(2) 0.15289(16) 0.0364(4) Uani d . 1
C C20 0.12114(15) 0.1500(3) 0.30204(19) 0.0449(5) Uani d . 1
C C21 0.05602(14) 0.0018(3) 0.1798(2) 0.0470(5) Uani d . 1
C C22 0.12327(16) 0.3857(3) -0.0210(2) 0.0506(6) Uani d . 1
N N1 0.22129(14) -0.0067(2) -0.09965(16) 0.0486(5) Uani d . 1
H H1 0.2189 -0.0785 -0.1422 0.058 Uiso calc R 1
N N2 0.31446(11) 0.0717(2) 0.23268(15) 0.0413(4) Uani d . 1
H H2 0.3564 0.0962 0.2639 0.050 Uiso calc R 1
N N3 0.12535(18) 0.1713(4) 0.38515(19) 0.0706(7) Uani d . 1
N N4 0.01054(15) -0.0884(3) 0.1731(3) 0.0727(8) Uani d . 1
N N5 0.03222(13) 0.3429(3) 0.16605(18) 0.0498(5) Uani d D 1
H H5A 0.0025(15) 0.311(3) 0.2169(17) 0.048(7) Uiso d D 1
H H5B 0.011(2) 0.417(3) 0.130(3) 0.070(10) Uiso d D 1
N N6 0.1106(2) 0.4754(4) -0.0785(3) 0.0916(11) Uani d . 1
O O1 0.09597(11) -0.0125(2) -0.04096(16) 0.0567(5) Uani d . 1
O O2 0.25526(10) 0.29951(16) 0.22853(13) 0.0429(4) Uani d . 1
O O3 0.05768(12) 0.7461(2) 0.83632(15) 0.0540(4) Uani d D 1
H H3A 0.073(3) 0.830(3) 0.858(3) 0.107(15) Uiso d D 1
H H3B 0.054(4) 0.692(4) 0.888(2) 0.15(2) Uiso d D 1
O O4 0.0238(2) 0.3832(4) 0.5501(3) 0.0938(9) Uani d D 1
H H4A 0.020(4) 0.322(6) 0.599(4) 0.16(3) Uiso d D 1
H H4B 0.066(2) 0.360(6) 0.521(4) 0.13(2) Uiso d D 1

loop_
_atom_site_aniso_label
_atom_site_aniso_U_11
_atom_site_aniso_U_22
_atom_site_aniso_U_33
_atom_site_aniso_U_12
_atom_site_aniso_U_13
_atom_site_aniso_U_23
C1 0.0439(10) 0.0289(9) 0.0294(9) 0.0008(8) -0.0003(8) -0.0036(7)
C2 0.0387(9) 0.0268(9) 0.0304(9) -0.0010(7) -0.0022(8) -0.0033(7)
C3 0.0384(9) 0.0334(9) 0.0338(10) -0.0009(8) 0.0006(8) 0.0015(8)
C4 0.0404(10) 0.0319(9) 0.0325(9) -0.0002(7) -0.0024(8) -0.0019(8)
C5 0.0428(10) 0.0329(10) 0.0305(9) 0.0024(8) -0.0017(8) -0.0015(8)
C6 0.0565(13) 0.0354(10) 0.0324(10) 0.0013(9) -0.0081(10) -0.0082(8)
C7 0.0582(13) 0.0408(11) 0.0367(11) 0.0131(10) 0.0031(10) -0.0020(9)
C8 0.0700(18) 0.0639(17) 0.0503(15) 0.0182(13) 0.0193(14) -0.0015(13)
C9 0.0570(16) 0.083(2) 0.0642(18) 0.0135(15) 0.0240(14) 0.0145(17)
C10 0.0539(15) 0.0616(16) 0.0682(19) -0.0052(12) 0.0088(14) 0.0140(14)
C11 0.0552(14) 0.0411(12) 0.0504(14) -0.0037(10) 0.0070(11) -0.0017(10)
C12 0.0449(11) 0.0353(10) 0.0321(10) 0.0060(8) 0.0030(9) 0.0003(8)
C13 0.0407(9) 0.0341(9) 0.0271(9) -0.0040(8) 0.0010(8) -0.0036(7)
C14 0.0443(10) 0.0351(10) 0.0340(10) 0.0029(8) 0.0020(9) -0.0012(8)
C15 0.0517(13) 0.0486(13) 0.0476(13) 0.0143(10) 0.0002(11) 0.0010(11)
C16 0.0687(16) 0.0374(11) 0.0632(16) 0.0167(11) 0.0081(13) 0.0036(11)
C17 0.0764(18) 0.0286(11) 0.0692(18) 0.0006(11) 0.0009(14) -0.0073(11)
C18 0.0586(14) 0.0320(10) 0.0563(14) -0.0015(9) -0.0054(12) -0.0061(10)
C19 0.0443(10) 0.0300(9) 0.0351(10) 0.0021(8) 0.0006(9) -0.0004(8)
C20 0.0473(12) 0.0483(12) 0.0392(13) 0.0044(10) 0.0049(10) 0.0056(10)
C21 0.0447(11) 0.0433(12) 0.0530(14) -0.0024(10) -0.0003(11) 0.0055(10)
C22 0.0640(15) 0.0478(12) 0.0400(12) 0.0167(11) 0.0151(11) 0.0054(10)
N1 0.0696(13) 0.0394(10) 0.0368(10) 0.0049(9) -0.0004(10) -0.0135(8)
N2 0.0418(9) 0.0414(9) 0.0406(10) 0.0006(7) -0.0076(8) -0.0047(8)
N3 0.0812(18) 0.0944(19) 0.0363(13) 0.0063(14) 0.0041(11) 0.0020(12)
N4 0.0595(13) 0.0613(14) 0.097(2) -0.0217(12) -0.0013(14) 0.0057(15)
N5 0.0509(11) 0.0526(12) 0.0458(11) 0.0136(9) 0.0108(10) 0.0073(9)
N6 0.121(3) 0.084(2) 0.0696(18) 0.0470(19) 0.0373(18) 0.0380(16)
O1 0.0578(11) 0.0560(10) 0.0563(11) -0.0089(8) -0.0123(9) -0.0163(9)
O2 0.0552(9) 0.0330(7) 0.0404(8) -0.0026(6) -0.0050(7) -0.0110(6)
O3 0.0606(11) 0.0517(9) 0.0498(10) 0.0029(9) -0.0094(9) -0.0077(8)
O4 0.093(2) 0.091(2) 0.097(2) 0.0319(15) -0.0022(16) 0.0075(18)

loop_
_atom_type_symbol
_atom_type_description
_atom_type_scat_dispersion_real
_atom_type_scat_dispersion_imag
_atom_type_scat_source
C C 0.0033 0.0016 'International Tables Vol C Tables 4.2.6.8 and 6.1.1.4'
H H 0.0000 0.0000 'International Tables Vol C Tables 4.2.6.8 and 6.1.1.4'
N N 0.0061 0.0033 'International Tables Vol C Tables 4.2.6.8 and 6.1.1.4'
O O 0.0106 0.0060 'International Tables Vol C Tables 4.2.6.8 and 6.1.1.4'

loop_
_geom_angle_atom_site_label_1
_geom_angle_atom_site_label_2
_geom_angle_atom_site_label_3
_geom_angle
C5 C1 C12 120.04(17)
C5 C1 C6 110.78(17)
C12 C1 C6 101.37(17)
C5 C1 C2 101.12(16)
C12 C1 C2 113.93(17)
C6 C1 C2 109.64(16)
C19 C2 C13 102.28(17)
C19 C2 C3 118.76(17)
C13 C2 C3 106.69(16)
C19 C2 C1 116.18(17)
C13 C2 C1 107.57(15)
C3 C2 C1 104.56(15)
C21 C3 C20 106.75(19)
C21 C3 C4 110.04(18)
C20 C3 C4 112.24(19)
C21 C3 C2 113.62(17)
C20 C3 C2 111.58(18)
C4 C3 C2 102.72(16)
N5 C4 C5 130.6(2)
N5 C4 C3 119.7(2)
C5 C4 C3 109.72(18)
C4 C5 C22 121.9(2)
C4 C5 C1 114.59(18)
C22 C5 C1 123.10(19)
O1 C6 N1 127.3(2)
O1 C6 C1 124.5(2)
N1 C6 C1 108.2(2)
C8 C7 C12 122.4(3)
C8 C7 N1 127.5(2)
C12 C7 N1 110.0(2)
C7 C8 C9 117.3(3)
C7 C8 H8A 121.3
C9 C8 H8A 121.3
C8 C9 C10 121.7(3)
C8 C9 H9A 119.1
C10 C9 H9A 119.1
C9 C10 C11 120.1(3)
C9 C10 H10A 119.9
C11 C10 H10A 119.9
C12 C11 C10 119.1(2)
C12 C11 H11A 120.4
C10 C11 H11A 120.4
C11 C12 C7 119.2(2)
C11 C12 C1 132.7(2)
C7 C12 C1 108.0(2)
O2 C13 N2 127.39(19)
O2 C13 C2 125.34(19)
N2 C13 C2 107.25(16)
C15 C14 C19 122.0(2)
C15 C14 N2 128.3(2)
C19 C14 N2 109.72(18)
C14 C15 C16 117.2(2)
C14 C15 H15A 121.4
C16 C15 H15A 121.4
C17 C16 C15 121.9(2)
C17 C16 H16A 119.1
C15 C16 H16A 119.1
C16 C17 C18 120.6(2)
C16 C17 H17A 119.7
C18 C17 H17A 119.7
C19 C18 C17 118.6(3)
C19 C18 H18A 120.7
C17 C18 H18A 120.7
C18 C19 C14 119.7(2)
C18 C19 C2 132.2(2)
C14 C19 C2 107.96(18)
N3 C20 C3 179.4(3)
N4 C21 C3 178.0(3)
N6 C22 C5 178.1(3)
C6 N1 C7 111.51(19)
C6 N1 H1 124.2
C7 N1 H1 124.2
C13 N2 C14 112.51(18)
C13 N2 H2 123.7
C14 N2 H2 123.7
C4 N5 H5A 119.9(19)
C4 N5 H5B 123(3)
H5A N5 H5B 115(3)
H3A O3 H3B 105.1(17)
H4A O4 H4B 104.8(17)

loop_
_geom_bond_atom_site_label_1
_geom_bond_atom_site_label_2
_geom_bond_distance
C1 C5 1.500(3)
C1 C12 1.511(3)
C1 C6 1.556(3)
C1 C2 1.583(3)
C2 C19 1.508(3)
C2 C13 1.560(3)
C2 C3 1.576(3)
C3 C21 1.482(3)
C3 C20 1.487(3)
C3 C4 1.535(3)
C4 N5 1.328(3)
C4 C5 1.354(3)
C5 C22 1.406(3)
C6 O1 1.220(3)
C6 N1 1.337(3)
C7 C8 1.374(4)
C7 C12 1.395(3)
C7 N1 1.404(3)
C8 C9 1.381(5)
C8 H8A 0.930
C9 C10 1.382(5)
C9 H9A 0.930
C10 C11 1.392(4)
C10 H10A 0.930
C11 C12 1.380(3)
C11 H11A 0.930
C13 O2 1.213(3)
C13 N2 1.337(3)
C14 C15 1.380(3)
C14 C19 1.394(3)
C14 N2 1.406(3)
C15 C16 1.384(4)
C15 H15A 0.930
C16 C17 1.369(4)
C16 H16A 0.930
C17 C18 1.394(4)
C17 H17A 0.930
C18 C19 1.380(3)
C18 H18A 0.930
C20 N3 1.126(4)
C21 N4 1.130(3)
C22 N6 1.133(4)
N1 H1 0.860
N2 H2 0.860
N5 H5A 0.900(10)
N5 H5B 0.900(10)
O3 H3A 0.850(10)
O3 H3B 0.850(10)
O4 H4A 0.850(10)
O4 H4B 0.850(10)

loop_
_geom_hbond_atom_site_label_D
_geom_hbond_atom_site_label_H
_geom_hbond_atom_site_label_A
_geom_hbond_site_symmetry_A
_geom_hbond_distance_DH
_geom_hbond_distance_HA
_geom_hbond_distance_DA
_geom_hbond_angle_DHA
N1 H1 O2 4_544 0.86 2.09 2.905(2) 158.0
N2 H2 O3 4_544 0.86 2.22 3.032(3) 157.3
O3 H3A O1 1_566 0.850(10) 2.00(2) 2.795(3) 157(4)
O3 H3B N6 1_556 0.850(10) 2.22(5) 2.834(3) 129(5)
O3 H3B O4 2_565 0.850(10) 2.62(3) 3.381(4) 149(5)
O4 H4A N4 2 0.850(10) 2.38(3) 3.171(5) 155(7)
O4 H4B N3 . 0.850(10) 2.68(4) 3.392(4) 142(6)
N5 H5A O3 2_564 0.900(10) 1.970(10) 2.860(3) 175(3)
N5 H5B O4 2_564 0.900(10) 2.170(10) 3.061(4) 171(3)

loop_
_geom_torsion_atom_site_label_1
_geom_torsion_atom_site_label_2
_geom_torsion_atom_site_label_3
_geom_torsion_atom_site_label_4
_geom_torsion
C5 C1 C2 C19 158.77(17)
C12 C1 C2 C19 -71.0(2)
C6 C1 C2 C19 41.8(2)
C5 C1 C2 C13 -87.37(18)
C12 C1 C2 C13 42.8(2)
C6 C1 C2 C13 155.61(17)
C5 C1 C2 C3 25.79(18)
C12 C1 C2 C3 155.99(17)
C6 C1 C2 C3 -91.22(18)
C19 C2 C3 C21 -37.6(3)
C13 C2 C3 C21 -152.32(18)
C1 C2 C3 C21 93.88(19)
C19 C2 C3 C20 83.1(2)
C13 C2 C3 C20 -31.6(2)
C1 C2 C3 C20 -145.38(18)
C19 C2 C3 C4 -156.44(18)
C13 C2 C3 C4 88.85(18)
C1 C2 C3 C4 -24.95(19)
C21 C3 C4 N5 72.4(3)
C20 C3 C4 N5 -46.3(3)
C2 C3 C4 N5 -166.3(2)
C21 C3 C4 C5 -106.6(2)
C20 C3 C4 C5 134.7(2)
C2 C3 C4 C5 14.7(2)
N5 C4 C5 C22 -3.5(4)
C3 C4 C5 C22 175.3(2)
N5 C4 C5 C1 -176.4(2)
C3 C4 C5 C1 2.4(3)
C12 C1 C5 C4 -144.5(2)
C6 C1 C5 C4 97.9(2)
C2 C1 C5 C4 -18.3(2)
C12 C1 C5 C22 42.7(3)
C6 C1 C5 C22 -74.9(3)
C2 C1 C5 C22 168.9(2)
C5 C1 C6 O1 -41.8(3)
C12 C1 C6 O1 -170.3(2)
C2 C1 C6 O1 68.9(3)
C5 C1 C6 N1 138.14(19)
C12 C1 C6 N1 9.6(2)
C2 C1 C6 N1 -111.1(2)
C12 C7 C8 C9 -1.1(4)
N1 C7 C8 C9 176.0(3)
C7 C8 C9 C10 -0.5(5)
C8 C9 C10 C11 0.7(5)
C9 C10 C11 C12 0.7(4)
C10 C11 C12 C7 -2.2(4)
C10 C11 C12 C1 179.7(2)
C8 C7 C12 C11 2.5(4)
N1 C7 C12 C11 -175.0(2)
C8 C7 C12 C1 -179.0(2)
N1 C7 C12 C1 3.5(3)
C5 C1 C12 C11 48.3(4)
C6 C1 C12 C11 170.6(2)
C2 C1 C12 C11 -71.8(3)
C5 C1 C12 C7 -130.0(2)
C6 C1 C12 C7 -7.7(2)
C2 C1 C12 C7 110.0(2)
C19 C2 C13 O2 -173.2(2)
C3 C2 C13 O2 -47.8(3)
C1 C2 C13 O2 63.9(3)
C19 C2 C13 N2 5.2(2)
C3 C2 C13 N2 130.60(18)
C1 C2 C13 N2 -117.67(18)
C19 C14 C15 C16 -0.5(4)
N2 C14 C15 C16 -179.2(2)
C14 C15 C16 C17 0.1(4)
C15 C16 C17 C18 0.4(5)
C16 C17 C18 C19 -0.4(5)
C17 C18 C19 C14 0.0(4)
C17 C18 C19 C2 175.9(3)
C15 C14 C19 C18 0.4(4)
N2 C14 C19 C18 179.4(2)
C15 C14 C19 C2 -176.4(2)
N2 C14 C19 C2 2.6(3)
C13 C2 C19 C18 179.1(3)
C3 C2 C19 C18 62.1(4)
C1 C2 C19 C18 -64.0(3)
C13 C2 C19 C14 -4.6(2)
C3 C2 C19 C14 -121.6(2)
C1 C2 C19 C14 112.2(2)
O1 C6 N1 C7 171.7(2)
C1 C6 N1 C7 -8.3(3)
C8 C7 N1 C6 -174.1(3)
C12 C7 N1 C6 3.2(3)
O2 C13 N2 C14 174.4(2)
C2 C13 N2 C14 -4.0(2)
C15 C14 N2 C13 179.9(2)
C19 C14 N2 C13 1.0(3)
